data_1560753
loop_
_publ_author_name
'Thomas-Hargreaves, Lewis R.'
'Giansiracusa, Marcus J.'
'Gregson, Matthew'
'Zanda, Emanuele'
'O'Donnell, Felix'
'Wooles, Ashley J.'
'Chilton, Nicholas F.'
'Liddle, Stephen T.'

_publ_section_title
;
 Correlating axial and equatorial ligand field effects to the
 single-molecule magnet performances of a family of dysprosium
 bis-methanediide complexes
;
_journal_issue 11
_journal_name_full 'Chemical Science'
_journal_page_first 3911
_journal_page_last 3920
_journal_paper_doi 10.1039/D1SC00238D
_journal_volume 12
_journal_year 2021
_chemical_formula_moiety 'C50 H40 P4 S4 Y, C66 H80 K2 O8 P4 S4 Y'
_chemical_formula_sum 'C116 H120 K2 O8 P8 S8 Y2'
_chemical_formula_weight 2402.37
_chemical_properties_physical Air-sensitive,Moisture-sensitive,Oxygen-sensitive
_space_group_crystal_system triclinic
_space_group_IT_number 2
_space_group_name_Hall '-P 1'
_space_group_name_H-M_alt 'P -1'
_atom_sites_solution_hydrogens geom
_atom_sites_solution_primary direct
_atom_sites_solution_secondary difmap
_audit_creation_date 2017-04-12
_audit_creation_method
;
Olex2 1.2
(compiled 2017.03.28 svn.r3405 for OlexSys, GUI svn.r5335)
;
_audit_update_record
;
2020-12-18 deposited with the CCDC.	2021-03-02 downloaded from the CCDC.
;
_cell_angle_alpha 71.523(2)
_cell_angle_beta 79.315(2)
_cell_angle_gamma 84.386(2)
_cell_formula_units_Z 2
_cell_length_a 13.4728(4)
_cell_length_b 20.8633(5)
_cell_length_c 22.1735(4)
_cell_measurement_reflns_used 22240
_cell_measurement_temperature 100(2)
_cell_measurement_theta_max 28.1840
_cell_measurement_theta_min 3.5630
_cell_volume 5803.8(3)
_computing_cell_refinement 'CrysAlisPro 1.171.39.21a (Rigaku OD, 2015)'
_computing_data_collection 'CrysAlisPro 1.171.39.21a (Rigaku OD, 2015)'
_computing_data_reduction 'CrysAlisPro 1.171.39.21a (Rigaku OD, 2015)'
_computing_molecular_graphics 'Olex2 (Dolomanov et al., 2009)'
_computing_publication_material 'Olex2 (Dolomanov et al., 2009)'
_computing_structure_refinement 'ShelXL (Sheldrick, 2015)'
_computing_structure_solution 'ShelXT (Sheldrick, 2015)'
_diffrn_ambient_environment N~2~
_diffrn_ambient_temperature 100(2)
_diffrn_detector 'CCD plate'
_diffrn_measured_fraction_theta_full 0.997
_diffrn_measured_fraction_theta_max 0.843
_diffrn_measurement_details
;
List of Runs (angles in degrees, time in seconds):

  # Type    Start    End  Width  t~exp~   \w     \q     \k     \f   Frames
#--------------------------------------------------------------------------
  1  \w    -29.00   9.00   0.50    2.50    --    5.00 -38.00 -90.00   76
  2  \w    -77.00 -52.00   0.50    2.50    --    5.00 -38.00-180.00   50
  3  \w    -96.00   4.00   0.50    2.50    --   -7.30 -38.00   0.00  200
  4  \w    -46.00  50.00   0.50    2.50    --   -7.30  38.00 -90.00  192
  5  \w    -34.00  25.00   0.50    2.50    --   -7.30  76.00 120.00  118
  6  \w     38.00  81.00   0.50    2.50    --   -7.30  76.00 120.00   86
  7  \w    -73.00  24.00   0.50    2.50    --   -7.30 -76.00 120.00  194
  8  \w    -94.00   1.00   0.50    2.50    --   -7.30 -57.00 -90.00  190
;
_diffrn_measurement_device 'four-circle diffractometer'
_diffrn_measurement_device_type 'XtaLAB AFC11 (RINC): Kappa single'
_diffrn_measurement_method '\w scans'
_diffrn_orient_matrix_type 'CrysAlisPro convention (1999,Acta A55,543-557)'
_diffrn_orient_matrix_UB_11 0.0126579000
_diffrn_orient_matrix_UB_12 0.0004174000
_diffrn_orient_matrix_UB_13 -0.0326274000
_diffrn_orient_matrix_UB_21 -0.0083211000
_diffrn_orient_matrix_UB_22 0.0356399000
_diffrn_orient_matrix_UB_23 -0.0101958000
_diffrn_orient_matrix_UB_31 0.0514387000
_diffrn_orient_matrix_UB_32 0.0040953000
_diffrn_orient_matrix_UB_33 0.0005493000
_diffrn_radiation_monochromator graphite
_diffrn_radiation_probe x-ray
_diffrn_radiation_type MoK\a
_diffrn_radiation_wavelength 0.71073
_diffrn_reflns_av_R_equivalents 0.0631
_diffrn_reflns_av_unetI/netI 0.0820
_diffrn_reflns_Laue_measured_fraction_full 0.997
_diffrn_reflns_Laue_measured_fraction_max 0.843
_diffrn_reflns_limit_h_max 17
_diffrn_reflns_limit_h_min -18
_diffrn_reflns_limit_k_max 29
_diffrn_reflns_limit_k_min -27
_diffrn_reflns_limit_l_max 30
_diffrn_reflns_limit_l_min -30
_diffrn_reflns_number 98260
_diffrn_reflns_point_group_measured_fraction_full 0.997
_diffrn_reflns_point_group_measured_fraction_max 0.843
_diffrn_reflns_theta_full 25.242
_diffrn_reflns_theta_max 30.024
_diffrn_reflns_theta_min 3.396
_diffrn_source 'fine-focus sealed X-ray tube'
_diffrn_source_type 'Enhance (Mo) X-ray Source'
_exptl_absorpt_coefficient_mu 1.375
_exptl_absorpt_correction_T_max 1.000
_exptl_absorpt_correction_T_min 0.686
_exptl_absorpt_correction_type gaussian
_exptl_absorpt_process_details
;
CrysAlisPro 1.171.39.21a (Rigaku Oxford Diffraction, 2015)
Numerical absorption correction based on gaussian integration over
			a multifaceted crystal model
Empirical absorption correction using spherical harmonics,
 implemented in SCALE3 ABSPACK scaling algorithm.
;
_exptl_crystal_colour colourless
_exptl_crystal_colour_primary colourless
_exptl_crystal_density_diffrn 1.375
_exptl_crystal_description block
_exptl_crystal_F_000 2488
_exptl_crystal_size_max 0.336
_exptl_crystal_size_mid 0.136
_exptl_crystal_size_min 0.09
_refine_diff_density_max 1.609
_refine_diff_density_min -0.735
_refine_diff_density_rms 0.105
_refine_ls_extinction_method none
_refine_ls_goodness_of_fit_ref 1.064
_refine_ls_hydrogen_treatment constr
_refine_ls_matrix_type full
_refine_ls_number_parameters 1305
_refine_ls_number_reflns 28623
_refine_ls_number_restraints 0
_refine_ls_restrained_S_all 1.064
_refine_ls_R_factor_all 0.1035
_refine_ls_R_factor_gt 0.0682
_refine_ls_shift/su_max 0.001
_refine_ls_shift/su_mean 0.000
_refine_ls_structure_factor_coef Fsqd
_refine_ls_weighting_details 'w=1/[\s^2^(Fo^2^)+(0.0626P)^2^+8.8348P] where P=(Fo^2^+2Fc^2^)/3'
_refine_ls_weighting_scheme calc
_refine_ls_wR_factor_gt 0.1374
_refine_ls_wR_factor_ref 0.1486
_reflns_Friedel_coverage 0.000
_reflns_number_gt 20852
_reflns_number_total 28623
_reflns_threshold_expression 'I > 2\s(I)'
_cod_data_source_file d1sc00238d2.cif
_cod_data_source_block 2Y
_cod_depositor_comments 'Adding full bibliography for 1560749--1560758.cif.'
_cod_database_code 1560753
_manchester_internal_diff_code rstl33
_manchester_internal_stl_name YLTH5
_manchester_internal_stl_number 380
_manchester_internal_coll_client LTH
_manchester_internal_coll_date 11/04/2017
_manchester_internal_process_date 12/04/2017
_manchester_internal_process_user LTH/AW
_manchester_internal_solution_date 12/04/2017
_manchester_internal_solution_user LTH/AW
_manchester_internal_refinement_date 12/04/2017
_manchester_internal_refinement_user LTH/AW
_manchester_internal_validation_date 12/04/2017
_manchester_internal_validation_user LTH/AW
_manchester_internal_archive_date 13/04/2017
_manchester_internal_archive_user AW
_shelx_shelxl_version_number 2016/6
_chemical_oxdiff_formula 'Y2 S8 P8 K2 C116 H120'
_chemical_oxdiff_usercomment 'LTH/STL YLTH5 '
_shelx_space_group_comment
;
The symmetry employed for this shelxl refinement is uniquely defined
by the following loop, which should always be used as a source of
symmetry information in preference to the above space-group names.
They are only intended as comments.
;
_diffrn_oxdiff_ac3_digest_frames
;
013b10fe118c7af15fa518209d6f61668101106cb84
;
_reflns_odcompleteness_completeness 99.69
_reflns_odcompleteness_iscentric 1
_reflns_odcompleteness_theta 26.32
_olex2_refinement_description
;
1. Fixed Uiso
 At 1.2 times of:
  All C(H) groups, All C(H,H) groups
 At 1.5 times of:
  All C(H,H,H) groups
2.a Secondary CH2 refined with riding coordinates:
 C102(H10D,H10E), C103(H10F,H10G), C106(H10N,H10O), C107(H10P,H10Q), C110(H11A,
 H11B), C111(H11C,H11D), C114(H11K,H11L), C115(H11M,H11N)
2.b Aromatic/amide H refined with riding coordinates:
 C3(H3), C4(H4), C5(H5), C6(H6), C7(H7), C9(H9), C10(H10), C11(H11), C12(H12),
 C13(H13), C15(H15), C16(H16), C17(H17), C18(H18), C19(H19), C21(H21), C22(H22),
  C23(H23), C24(H24), C25(H25), C28(H28), C29(H29), C30(H30), C31(H31),
 C32(H32), C34(H34), C35(H35), C36(H36), C37(H37), C38(H38), C40(H40), C41(H41),
  C42(H42), C43(H43), C44(H44), C46(H46), C47(H47), C48(H48), C49(H49),
 C50(H50), C53(H53), C54(H54), C55(H55), C56(H56), C57(H57), C59(H59), C60(H60),
  C61(H61), C62(H62), C63(H63), C65(H65), C66(H66), C67(H67), C68(H68),
 C69(H69), C71(H71), C72(H72), C73(H73), C74(H74), C75(H75), C78(H78), C79(H79),
  C80(H80), C81(H81), C82(H82), C84(H84), C85(H85), C86(H86), C87(H87),
 C88(H88), C90(H90), C91(H91), C92(H92), C93(H93), C94(H94), C96(H96), C97(H97),
  C98(H98), C99(H99), C100(H100)
2.c Idealised Me refined as rotating group:
 C101(H10A,H10B,H10C), C104(H10H,H10I,H10J), C105(H10K,H10L,H10M), C108(H10R,
 H10S,H10T), C109(H10U,H10V,H10W), C112(H11E,H11F,H11G), C113(H11H,H11I,H11J),
 C116(H11O,H11P,H11Q)
;
_olex2_submission_special_instructions 'No special instructions were received'
_oxdiff_exptl_absorpt_empirical_details
;
Empirical correction (ABSPACK) includes:
- Absorption correction using spherical harmonics
- Frame scaling
;
_oxdiff_exptl_absorpt_empirical_full_max 1.253
_oxdiff_exptl_absorpt_empirical_full_min 0.859

loop_
_space_group_symop_operation_xyz
'x, y, z'
'-x, -y, -z'

loop_
_atom_site_label
_atom_site_type_symbol
_atom_site_fract_x
_atom_site_fract_y
_atom_site_fract_z
_atom_site_U_iso_or_equiv
_atom_site_adp_type
_atom_site_occupancy
_atom_site_site_symmetry_order
_atom_site_calc_flag
_atom_site_refinement_flags_posn
_atom_site_refinement_flags_adp
_atom_site_refinement_flags_occupancy
_atom_site_disorder_assembly
_atom_site_disorder_group
Y1 Y 0.50787(3) 0.24586(2) 0.97382(2) 0.01701(9) Uani 1 1 d . . . . .
S1 S 0.62992(7) 0.35741(5) 0.93222(5) 0.0230(2) Uani 1 1 d . . . . .
S2 S 0.52728(7) 0.10601(5) 1.01705(5) 0.0200(2) Uani 1 1 d . . . . .
S3 S 0.40598(7) 0.28922(5) 0.87007(5) 0.0228(2) Uani 1 1 d . . . . .
S4 S 0.48018(7) 0.25912(5) 1.09605(5) 0.0208(2) Uani 1 1 d . . . . .
P1 P 0.73664(7) 0.28092(5) 0.93804(5) 0.01668(19) Uani 1 1 d . . . . .
P2 P 0.67489(7) 0.12865(5) 0.98558(5) 0.01557(19) Uani 1 1 d . . . . .
P3 P 0.28667(7) 0.28243(5) 0.94352(4) 0.01644(19) Uani 1 1 d . . . . .
P4 P 0.33543(7) 0.27399(5) 1.07843(4) 0.01585(19) Uani 1 1 d . . . . .
C1 C 0.6818(3) 0.21026(19) 0.94526(18) 0.0176(7) Uani 1 1 d . . . . .
C2 C 0.8313(3) 0.30743(19) 0.86541(18) 0.0194(8) Uani 1 1 d . . . . .
C3 C 0.9032(3) 0.3543(2) 0.85865(19) 0.0240(8) Uani 1 1 d . . . . .
H3 H 0.903048 0.373590 0.892138 0.029 Uiso 1 1 calc R . . . .
C4 C 0.9748(3) 0.3726(2) 0.8032(2) 0.0300(10) Uani 1 1 d . . . . .
H4 H 1.023324 0.404531 0.798976 0.036 Uiso 1 1 calc R . . . .
C5 C 0.9763(3) 0.3451(2) 0.7544(2) 0.0343(11) Uani 1 1 d . . . . .
H5 H 1.026236 0.357391 0.716863 0.041 Uiso 1 1 calc R . . . .
C6 C 0.9045(3) 0.2992(3) 0.7601(2) 0.0336(10) Uani 1 1 d . . . . .
H6 H 0.904783 0.280497 0.726112 0.040 Uiso 1 1 calc R . . . .
C7 C 0.8325(3) 0.2806(2) 0.81512(19) 0.0254(9) Uani 1 1 d . . . . .
H7 H 0.783385 0.249307 0.818671 0.031 Uiso 1 1 calc R . . . .
C8 C 0.8091(3) 0.27851(19) 1.00102(18) 0.0192(8) Uani 1 1 d . . . . .
C9 C 0.7826(3) 0.3186(2) 1.04084(19) 0.0235(8) Uani 1 1 d . . . . .
H9 H 0.725607 0.349315 1.035673 0.028 Uiso 1 1 calc R . . . .
C10 C 0.8394(3) 0.3143(2) 1.08875(19) 0.0292(9) Uani 1 1 d . . . . .
H10 H 0.821580 0.342588 1.115595 0.035 Uiso 1 1 calc R . . . .
C11 C 0.9212(3) 0.2692(2) 1.09731(19) 0.0261(9) Uani 1 1 d . . . . .
H11 H 0.959629 0.266362 1.129985 0.031 Uiso 1 1 calc R . . . .
C12 C 0.9473(3) 0.2280(2) 1.05813(19) 0.0248(9) Uani 1 1 d . . . . .
H12 H 1.003025 0.196352 1.064328 0.030 Uiso 1 1 calc R . . . .
C13 C 0.8918(3) 0.2330(2) 1.00977(19) 0.0208(8) Uani 1 1 d . . . . .
H13 H 0.910477 0.205141 0.982521 0.025 Uiso 1 1 calc R . . . .
C14 C 0.7312(3) 0.07532(19) 0.93599(18) 0.0186(8) Uani 1 1 d . . . . .
C15 C 0.8187(3) 0.0959(2) 0.89224(18) 0.0225(8) Uani 1 1 d . . . . .
H15 H 0.848575 0.136238 0.889805 0.027 Uiso 1 1 calc R . . . .
C16 C 0.8632(3) 0.0581(2) 0.8519(2) 0.0294(10) Uani 1 1 d . . . . .
H16 H 0.923316 0.072484 0.822261 0.035 Uiso 1 1 calc R . . . .
C17 C 0.8194(3) -0.0004(2) 0.8552(2) 0.0313(10) Uani 1 1 d . . . . .
H17 H 0.849459 -0.026309 0.827738 0.038 Uiso 1 1 calc R . . . .
C18 C 0.7320(3) -0.0212(2) 0.89846(19) 0.0270(9) Uani 1 1 d . . . . .
H18 H 0.701739 -0.061192 0.900296 0.032 Uiso 1 1 calc R . . . .
C19 C 0.6883(3) 0.0161(2) 0.93922(19) 0.0232(8) Uani 1 1 d . . . . .
H19 H 0.628984 0.001168 0.969388 0.028 Uiso 1 1 calc R . . . .
C20 C 0.7418(3) 0.10157(19) 1.05462(18) 0.0186(8) Uani 1 1 d . . . . .
C21 C 0.8319(3) 0.06285(19) 1.05522(19) 0.0212(8) Uani 1 1 d . . . . .
H21 H 0.857825 0.045893 1.020126 0.025 Uiso 1 1 calc R . . . .
C22 C 0.8845(3) 0.0486(2) 1.1068(2) 0.0277(9) Uani 1 1 d . . . . .
H22 H 0.946229 0.022380 1.106677 0.033 Uiso 1 1 calc R . . . .
C23 C 0.8470(3) 0.0727(2) 1.1579(2) 0.0286(9) Uani 1 1 d . . . . .
H23 H 0.882620 0.062933 1.193174 0.034 Uiso 1 1 calc R . . . .
C24 C 0.7567(3) 0.1114(2) 1.1581(2) 0.0286(9) Uani 1 1 d . . . . .
H24 H 0.730806 0.127856 1.193478 0.034 Uiso 1 1 calc R . . . .
C25 C 0.7047(3) 0.1259(2) 1.10683(19) 0.0228(8) Uani 1 1 d . . . . .
H25 H 0.643307 0.152506 1.107082 0.027 Uiso 1 1 calc R . . . .
C26 C 0.3267(3) 0.25221(19) 1.01424(17) 0.0169(7) Uani 1 1 d . . . . .
C27 C 0.2164(3) 0.3635(2) 0.92867(17) 0.0196(8) Uani 1 1 d . . . . .
C28 C 0.2635(3) 0.4234(2) 0.8917(2) 0.0274(9) Uani 1 1 d . . . . .
H28 H 0.331759 0.421926 0.871107 0.033 Uiso 1 1 calc R . . . .
C29 C 0.2108(4) 0.4852(2) 0.8852(2) 0.0350(10) Uani 1 1 d . . . . .
H29 H 0.243235 0.525829 0.859980 0.042 Uiso 1 1 calc R . . . .
C30 C 0.1117(3) 0.4881(2) 0.9149(2) 0.0325(10) Uani 1 1 d . . . . .
H30 H 0.075849 0.530461 0.910048 0.039 Uiso 1 1 calc R . . . .
C31 C 0.0651(3) 0.4293(2) 0.9515(2) 0.0326(10) Uani 1 1 d . . . . .
H31 H -0.002893 0.431271 0.972425 0.039 Uiso 1 1 calc R . . . .
C32 C 0.1165(3) 0.3673(2) 0.9582(2) 0.0294(9) Uani 1 1 d . . . . .
H32 H 0.083159 0.327001 0.983281 0.035 Uiso 1 1 calc R . . . .
C33 C 0.2002(3) 0.2254(2) 0.93476(18) 0.0195(8) Uani 1 1 d . . . . .
C34 C 0.1414(3) 0.2443(2) 0.88574(18) 0.0225(8) Uani 1 1 d . . . . .
H34 H 0.144373 0.288628 0.856091 0.027 Uiso 1 1 calc R . . . .
C35 C 0.0786(3) 0.1979(2) 0.8804(2) 0.0260(9) Uani 1 1 d . . . . .
H35 H 0.037801 0.211229 0.847510 0.031 Uiso 1 1 calc R . . . .
C36 C 0.0747(3) 0.1332(2) 0.9221(2) 0.0268(9) Uani 1 1 d . . . . .
H36 H 0.032054 0.101794 0.917705 0.032 Uiso 1 1 calc R . . . .
C37 C 0.1333(3) 0.1139(2) 0.9706(2) 0.0304(10) Uani 1 1 d . . . . .
H37 H 0.131052 0.069167 0.999550 0.036 Uiso 1 1 calc R . . . .
C38 C 0.1959(3) 0.1603(2) 0.97674(19) 0.0221(8) Uani 1 1 d . . . . .
H38 H 0.235782 0.146991 1.010141 0.026 Uiso 1 1 calc R . . . .
C39 C 0.2959(3) 0.36128(19) 1.07355(17) 0.0179(8) Uani 1 1 d . . . . .
C40 C 0.3609(3) 0.4124(2) 1.03802(19) 0.0225(8) Uani 1 1 d . . . . .
H40 H 0.426290 0.401090 1.018364 0.027 Uiso 1 1 calc R . . . .
C41 C 0.3323(3) 0.4792(2) 1.03074(19) 0.0266(9) Uani 1 1 d . . . . .
H41 H 0.378396 0.513482 1.006928 0.032 Uiso 1 1 calc R . . . .
C42 C 0.2366(3) 0.4968(2) 1.0579(2) 0.0274(9) Uani 1 1 d . . . . .
H42 H 0.216406 0.542842 1.052963 0.033 Uiso 1 1 calc R . . . .
C43 C 0.1717(3) 0.4462(2) 1.0921(2) 0.0349(10) Uani 1 1 d . . . . .
H43 H 0.105724 0.457776 1.110698 0.042 Uiso 1 1 calc R . . . .
C44 C 0.1997(3) 0.3789(2) 1.1003(2) 0.0297(10) Uani 1 1 d . . . . .
H44 H 0.153296 0.344833 1.124189 0.036 Uiso 1 1 calc R . . . .
C45 C 0.2571(3) 0.22536(18) 1.15179(17) 0.0178(7) Uani 1 1 d . . . . .
C46 C 0.1747(3) 0.1919(2) 1.14776(19) 0.0220(8) Uani 1 1 d . . . . .
H46 H 0.159607 0.194592 1.106833 0.026 Uiso 1 1 calc R . . . .
C47 C 0.1150(3) 0.1547(2) 1.2038(2) 0.0262(9) Uani 1 1 d . . . . .
H47 H 0.058237 0.132755 1.200987 0.031 Uiso 1 1 calc R . . . .
C48 C 0.1379(3) 0.1493(2) 1.2636(2) 0.0259(9) Uani 1 1 d . . . . .
H48 H 0.097346 0.123410 1.301757 0.031 Uiso 1 1 calc R . . . .
C49 C 0.2201(3) 0.1820(2) 1.26771(19) 0.0269(9) Uani 1 1 d . . . . .
H49 H 0.235870 0.178142 1.308759 0.032 Uiso 1 1 calc R . . . .
C50 C 0.2789(3) 0.2198(2) 1.21275(18) 0.0223(8) Uani 1 1 d . . . . .
H50 H 0.334674 0.242356 1.216087 0.027 Uiso 1 1 calc R . . . .
Y2 Y 0.44717(3) 0.74890(2) 0.52536(2) 0.01762(9) Uani 1 1 d . . . . .
K1 K 0.51274(7) 0.89551(4) 0.32209(4) 0.02679(19) Uani 1 1 d . . . . .
K2 K 0.43995(9) 0.57386(5) 0.70676(5) 0.0368(2) Uani 1 1 d . . . . .
S5 S 0.50599(7) 0.73220(5) 0.40460(5) 0.0205(2) Uani 1 1 d . . . . .
S6 S 0.51969(7) 0.73762(5) 0.63690(5) 0.0226(2) Uani 1 1 d . . . . .
S7 S 0.39930(7) 0.88679(5) 0.48036(5) 0.0214(2) Uani 1 1 d . . . . .
S8 S 0.35873(7) 0.62474(5) 0.57299(5) 0.01889(19) Uani 1 1 d . . . . .
P5 P 0.64296(7) 0.72064(5) 0.43520(5) 0.0168(2) Uani 1 1 d . . . . .
P6 P 0.65245(7) 0.72539(5) 0.57851(5) 0.0182(2) Uani 1 1 d . . . . .
P7 P 0.25775(7) 0.84898(5) 0.50853(5) 0.01637(19) Uani 1 1 d . . . . .
P8 P 0.23273(7) 0.68799(5) 0.56443(5) 0.01595(19) Uani 1 1 d . . . . .
O1 O 0.5739(2) 0.90286(14) 0.19606(13) 0.0269(6) Uani 1 1 d . . . . .
O2 O 0.3860(2) 0.84890(15) 0.25926(13) 0.0271(6) Uani 1 1 d . . . . .
O3 O 0.4356(2) 1.02364(15) 0.27715(14) 0.0311(7) Uani 1 1 d . . . . .
O4 O 0.5868(2) 0.99944(15) 0.35517(14) 0.0301(7) Uani 1 1 d . . . . .
O5 O 0.5731(3) 0.4650(2) 0.6941(2) 0.0597(11) Uani 1 1 d . . . . .
O6 O 0.3609(3) 0.45162(17) 0.71437(16) 0.0447(8) Uani 1 1 d . . . . .
O7 O 0.4761(3) 0.56029(16) 0.82063(15) 0.0387(8) Uani 1 1 d . . . . .
O8 O 0.3275(2) 0.65597(15) 0.78206(14) 0.0308(7) Uani 1 1 d . . . . .
C51 C 0.6279(3) 0.7301(2) 0.50679(18) 0.0197(8) Uani 1 1 d . . . . .
C52 C 0.7222(3) 0.78178(19) 0.37201(19) 0.0211(8) Uani 1 1 d . . . . .
C53 C 0.7295(3) 0.7853(2) 0.3076(2) 0.0304(10) Uani 1 1 d . . . . .
H53 H 0.697528 0.752838 0.296653 0.036 Uiso 1 1 calc R . . . .
C54 C 0.7824(3) 0.8352(3) 0.2596(2) 0.0389(12) Uani 1 1 d . . . . .
H54 H 0.787523 0.837029 0.215798 0.047 Uiso 1 1 calc R . . . .
C55 C 0.8281(3) 0.8829(2) 0.2756(3) 0.0425(12) Uani 1 1 d . . . . .
H55 H 0.863364 0.918116 0.242423 0.051 Uiso 1 1 calc R . . . .
C56 C 0.8230(3) 0.8797(2) 0.3388(2) 0.0383(11) Uani 1 1 d . . . . .
H56 H 0.855652 0.912148 0.349319 0.046 Uiso 1 1 calc R . . . .
C57 C 0.7699(3) 0.8289(2) 0.3878(2) 0.0273(9) Uani 1 1 d . . . . .
H57 H 0.766374 0.826523 0.431595 0.033 Uiso 1 1 calc R . . . .
C58 C 0.6980(3) 0.63808(19) 0.43346(18) 0.0200(8) Uani 1 1 d . . . . .
C59 C 0.7985(3) 0.6293(2) 0.40828(19) 0.0219(8) Uani 1 1 d . . . . .
H59 H 0.838237 0.667489 0.385630 0.026 Uiso 1 1 calc R . . . .
C60 C 0.8412(3) 0.5637(2) 0.4165(2) 0.0289(9) Uani 1 1 d . . . . .
H60 H 0.909966 0.557242 0.399040 0.035 Uiso 1 1 calc R . . . .
C61 C 0.7836(3) 0.5087(2) 0.4497(2) 0.0328(10) Uani 1 1 d . . . . .
H61 H 0.812815 0.464244 0.455712 0.039 Uiso 1 1 calc R . . . .
C62 C 0.6830(4) 0.5181(2) 0.4744(2) 0.0338(10) Uani 1 1 d . . . . .
H62 H 0.643004 0.479995 0.496693 0.041 Uiso 1 1 calc R . . . .
C63 C 0.6407(3) 0.5820(2) 0.4670(2) 0.0283(9) Uani 1 1 d . . . . .
H63 H 0.571967 0.587992 0.484863 0.034 Uiso 1 1 calc R . . . .
C64 C 0.7327(3) 0.79235(19) 0.57432(17) 0.0188(8) Uani 1 1 d . . . . .
C65 C 0.6926(3) 0.8577(2) 0.56273(18) 0.0218(8) Uani 1 1 d . . . . .
H65 H 0.622620 0.866386 0.560402 0.026 Uiso 1 1 calc R . . . .
C66 C 0.7531(3) 0.9111(2) 0.5544(2) 0.0300(9) Uani 1 1 d . . . . .
H66 H 0.725180 0.956049 0.545966 0.036 Uiso 1 1 calc R . . . .
C67 C 0.8554(3) 0.8977(2) 0.5587(2) 0.0302(10) Uani 1 1 d . . . . .
H67 H 0.896798 0.933851 0.554028 0.036 Uiso 1 1 calc R . . . .
C68 C 0.8969(3) 0.8337(2) 0.5694(2) 0.0294(10) Uani 1 1 d . . . . .
H68 H 0.966961 0.825513 0.571697 0.035 Uiso 1 1 calc R . . . .
C69 C 0.8362(3) 0.7801(2) 0.57709(19) 0.0247(9) Uani 1 1 d . . . . .
H69 H 0.865075 0.735439 0.584171 0.030 Uiso 1 1 calc R . . . .
C70 C 0.7164(3) 0.6482(2) 0.62227(19) 0.0239(8) Uani 1 1 d . . . . .
C71 C 0.7651(3) 0.6040(2) 0.5910(2) 0.0328(10) Uani 1 1 d . . . . .
H71 H 0.763570 0.612693 0.546495 0.039 Uiso 1 1 calc R . . . .
C72 C 0.8168(4) 0.5465(2) 0.6244(3) 0.0422(12) Uani 1 1 d . . . . .
H72 H 0.850905 0.516177 0.602527 0.051 Uiso 1 1 calc R . . . .
C73 C 0.8186(4) 0.5336(3) 0.6883(3) 0.0501(14) Uani 1 1 d . . . . .
H73 H 0.854338 0.494398 0.710715 0.060 Uiso 1 1 calc R . . . .
C74 C 0.7693(4) 0.5769(3) 0.7209(3) 0.0514(14) Uani 1 1 d . . . . .
H74 H 0.770683 0.567295 0.765537 0.062 Uiso 1 1 calc R . . . .
C75 C 0.7172(4) 0.6348(3) 0.6883(2) 0.0406(11) Uani 1 1 d . . . . .
H75 H 0.682763 0.664773 0.710537 0.049 Uiso 1 1 calc R . . . .
C76 C 0.2664(3) 0.76664(19) 0.54144(17) 0.0172(7) Uani 1 1 d . . . . .
C77 C 0.1928(3) 0.87820(19) 0.43859(18) 0.0204(8) Uani 1 1 d . . . . .
C78 C 0.2218(3) 0.9334(2) 0.38589(19) 0.0239(8) Uani 1 1 d . . . . .
H78 H 0.275289 0.959706 0.386177 0.029 Uiso 1 1 calc R . . . .
C79 C 0.1735(3) 0.9506(2) 0.3327(2) 0.0300(10) Uani 1 1 d . . . . .
H79 H 0.193440 0.988853 0.296825 0.036 Uiso 1 1 calc R . . . .
C80 C 0.0956(3) 0.9119(2) 0.3319(2) 0.0297(10) Uani 1 1 d . . . . .
H80 H 0.063506 0.923133 0.294938 0.036 Uiso 1 1 calc R . . . .
C81 C 0.0650(3) 0.8572(2) 0.3846(2) 0.0276(9) Uani 1 1 d . . . . .
H81 H 0.010870 0.831299 0.384469 0.033 Uiso 1 1 calc R . . . .
C82 C 0.1134(3) 0.8403(2) 0.4378(2) 0.0232(8) Uani 1 1 d . . . . .
H82 H 0.092564 0.802575 0.473980 0.028 Uiso 1 1 calc R . . . .
C83 C 0.1893(3) 0.89098(19) 0.56557(18) 0.0182(8) Uani 1 1 d . . . . .
C84 C 0.1173(3) 0.9426(2) 0.55056(19) 0.0227(8) Uani 1 1 d . . . . .
H84 H 0.100870 0.957937 0.508295 0.027 Uiso 1 1 calc R . . . .
C85 C 0.0685(3) 0.9724(2) 0.59630(19) 0.0248(9) Uani 1 1 d . . . . .
H85 H 0.019597 1.008283 0.585211 0.030 Uiso 1 1 calc R . . . .
C86 C 0.0911(3) 0.9497(2) 0.65804(19) 0.0250(9) Uani 1 1 d . . . . .
H86 H 0.057602 0.970039 0.689503 0.030 Uiso 1 1 calc R . . . .
C87 C 0.1621(4) 0.8978(2) 0.6740(2) 0.0361(11) Uani 1 1 d . . . . .
H87 H 0.177254 0.881892 0.716587 0.043 Uiso 1 1 calc R . . . .
C88 C 0.2113(3) 0.8687(2) 0.6278(2) 0.0310(10) Uani 1 1 d . . . . .
H88 H 0.260720 0.833167 0.638812 0.037 Uiso 1 1 calc R . . . .
C89 C 0.1676(3) 0.66787(19) 0.50841(18) 0.0182(8) Uani 1 1 d . . . . .
C90 C 0.0647(3) 0.6559(2) 0.52173(19) 0.0251(9) Uani 1 1 d . . . . .
H90 H 0.026646 0.655762 0.562376 0.030 Uiso 1 1 calc R . . . .
C91 C 0.0178(3) 0.6442(3) 0.4759(2) 0.0376(11) Uani 1 1 d . . . . .
H91 H -0.052446 0.636283 0.485148 0.045 Uiso 1 1 calc R . . . .
C92 C 0.0727(3) 0.6441(3) 0.4167(2) 0.0379(11) Uani 1 1 d . . . . .
H92 H 0.040324 0.635470 0.385580 0.045 Uiso 1 1 calc R . . . .
C93 C 0.1746(3) 0.6564(2) 0.4027(2) 0.0318(10) Uani 1 1 d . . . . .
H93 H 0.212195 0.656700 0.361877 0.038 Uiso 1 1 calc R . . . .
C94 C 0.2216(3) 0.6682(2) 0.44830(19) 0.0244(9) Uani 1 1 d . . . . .
H94 H 0.291721 0.676755 0.438501 0.029 Uiso 1 1 calc R . . . .
C95 C 0.1457(3) 0.6628(2) 0.64020(18) 0.0199(8) Uani 1 1 d . . . . .
C96 C 0.0819(3) 0.7121(2) 0.65860(19) 0.0251(9) Uani 1 1 d . . . . .
H96 H 0.086150 0.758036 0.632532 0.030 Uiso 1 1 calc R . . . .
C97 C 0.0122(3) 0.6946(3) 0.7147(2) 0.0389(11) Uani 1 1 d . . . . .
H97 H -0.031789 0.728471 0.726854 0.047 Uiso 1 1 calc R . . . .
C98 C 0.0063(4) 0.6285(3) 0.7529(3) 0.0543(15) Uani 1 1 d . . . . .
H98 H -0.041757 0.616452 0.791449 0.065 Uiso 1 1 calc R . . . .
C99 C 0.0707(4) 0.5794(3) 0.7351(3) 0.0561(16) Uani 1 1 d . . . . .
H99 H 0.067680 0.533811 0.762076 0.067 Uiso 1 1 calc R . . . .
C100 C 0.1395(4) 0.5958(2) 0.6784(2) 0.0347(10) Uani 1 1 d . . . . .
H100 H 0.182024 0.561608 0.665821 0.042 Uiso 1 1 calc R . . . .
C101 C 0.6412(3) 0.9510(2) 0.1525(2) 0.0370(11) Uani 1 1 d . . . . .
H10A H 0.602409 0.989747 0.128298 0.056 Uiso 1 1 calc GR . . . .
H10B H 0.684551 0.930285 0.122428 0.056 Uiso 1 1 calc GR . . . .
H10C H 0.683187 0.966289 0.176484 0.056 Uiso 1 1 calc GR . . . .
C102 C 0.5067(3) 0.8830(2) 0.1630(2) 0.0297(9) Uani 1 1 d . . . . .
H10D H 0.546053 0.867985 0.127182 0.036 Uiso 1 1 calc R . . . .
H10E H 0.461833 0.922043 0.144611 0.036 Uiso 1 1 calc R . . . .
C103 C 0.4448(3) 0.8269(2) 0.2085(2) 0.0296(9) Uani 1 1 d . . . . .
H10F H 0.399682 0.812398 0.185277 0.036 Uiso 1 1 calc R . . . .
H10G H 0.489707 0.787798 0.226726 0.036 Uiso 1 1 calc R . . . .
C104 C 0.3154(3) 0.8004(2) 0.2981(2) 0.0323(10) Uani 1 1 d . . . . .
H10H H 0.351029 0.756706 0.314347 0.048 Uiso 1 1 calc GR . . . .
H10I H 0.266305 0.795708 0.272435 0.048 Uiso 1 1 calc GR . . . .
H10J H 0.280092 0.815154 0.334567 0.048 Uiso 1 1 calc GR . . . .
C105 C 0.4015(4) 1.0405(3) 0.2163(2) 0.0422(12) Uani 1 1 d . . . . .
H10K H 0.458491 1.055561 0.181373 0.063 Uiso 1 1 calc GR . . . .
H10L H 0.349118 1.076955 0.213474 0.063 Uiso 1 1 calc GR . . . .
H10M H 0.373522 1.000656 0.212417 0.063 Uiso 1 1 calc GR . . . .
C106 C 0.4890(4) 1.0763(2) 0.2826(3) 0.0421(12) Uani 1 1 d . . . . .
H10N H 0.445839 1.118325 0.275915 0.051 Uiso 1 1 calc R . . . .
H10O H 0.550290 1.085005 0.249244 0.051 Uiso 1 1 calc R . . . .
C107 C 0.5183(4) 1.0562(2) 0.3479(2) 0.0382(11) Uani 1 1 d . . . . .
H10P H 0.550234 1.094270 0.353406 0.046 Uiso 1 1 calc R . . . .
H10Q H 0.457335 1.044853 0.381309 0.046 Uiso 1 1 calc R . . . .
C108 C 0.6233(4) 0.9820(2) 0.4150(2) 0.0363(11) Uani 1 1 d . . . . .
H10R H 0.565981 0.977317 0.450258 0.054 Uiso 1 1 calc GR . . . .
H10S H 0.666120 1.017654 0.414384 0.054 Uiso 1 1 calc GR . . . .
H10T H 0.662934 0.939114 0.421384 0.054 Uiso 1 1 calc GR . . . .
C109 C 0.6233(6) 0.4103(4) 0.7391(3) 0.079(2) Uani 1 1 d . . . . .
H10U H 0.659324 0.429313 0.763680 0.119 Uiso 1 1 calc GR . . . .
H10V H 0.671593 0.385326 0.715094 0.119 Uiso 1 1 calc GR . . . .
H10W H 0.572743 0.379605 0.768853 0.119 Uiso 1 1 calc GR . . . .
C110 C 0.5248(6) 0.4413(4) 0.6544(3) 0.078(2) Uani 1 1 d . . . . .
H11A H 0.572000 0.409602 0.636983 0.094 Uiso 1 1 calc R . . . .
H11B H 0.508998 0.480078 0.617518 0.094 Uiso 1 1 calc R . . . .
C111 C 0.4274(5) 0.4055(3) 0.6898(3) 0.0554(15) Uani 1 1 d . . . . .
H11C H 0.395850 0.390622 0.659898 0.066 Uiso 1 1 calc R . . . .
H11D H 0.442368 0.365204 0.725583 0.066 Uiso 1 1 calc R . . . .
C112 C 0.2631(4) 0.4242(3) 0.7386(3) 0.0535(15) Uani 1 1 d . . . . .
H11E H 0.219730 0.453922 0.759784 0.080 Uiso 1 1 calc GR . . . .
H11F H 0.269432 0.379181 0.769739 0.080 Uiso 1 1 calc GR . . . .
H11G H 0.233116 0.420554 0.702818 0.080 Uiso 1 1 calc GR . . . .
C113 C 0.5215(4) 0.4995(3) 0.8577(2) 0.0455(13) Uani 1 1 d . . . . .
H11H H 0.535697 0.467300 0.832815 0.068 Uiso 1 1 calc GR . . . .
H11I H 0.475230 0.479675 0.897719 0.068 Uiso 1 1 calc GR . . . .
H11J H 0.584771 0.509577 0.867918 0.068 Uiso 1 1 calc GR . . . .
C114 C 0.4369(4) 0.6038(2) 0.8576(2) 0.0307(10) Uani 1 1 d . . . . .
H11K H 0.489729 0.611802 0.879683 0.037 Uiso 1 1 calc R . . . .
H11L H 0.379583 0.582757 0.890771 0.037 Uiso 1 1 calc R . . . .
C115 C 0.4019(3) 0.6693(2) 0.81392(19) 0.0247(9) Uani 1 1 d . . . . .
H11M H 0.372814 0.700108 0.839224 0.030 Uiso 1 1 calc R . . . .
H11N H 0.459666 0.691245 0.781835 0.030 Uiso 1 1 calc R . . . .
C116 C 0.2817(4) 0.7172(3) 0.7464(2) 0.0392(12) Uani 1 1 d . . . . .
H11O H 0.334148 0.746073 0.716381 0.059 Uiso 1 1 calc GR . . . .
H11P H 0.244535 0.740725 0.776051 0.059 Uiso 1 1 calc GR . . . .
H11Q H 0.234880 0.706824 0.722087 0.059 Uiso 1 1 calc GR . . . .

loop_
_atom_site_aniso_label
_atom_site_aniso_U_11
_atom_site_aniso_U_22
_atom_site_aniso_U_33
_atom_site_aniso_U_23
_atom_site_aniso_U_13
_atom_site_aniso_U_12
Y1 0.00989(16) 0.02070(19) 0.02089(19) -0.00682(15) -0.00324(14) 0.00026(13)
S1 0.0155(4) 0.0171(5) 0.0347(6) -0.0054(4) -0.0051(4) 0.0008(4)
S2 0.0125(4) 0.0218(5) 0.0253(5) -0.0059(4) -0.0028(4) -0.0045(4)
S3 0.0150(4) 0.0339(6) 0.0178(5) -0.0064(4) -0.0018(4) 0.0011(4)
S4 0.0136(4) 0.0279(5) 0.0250(5) -0.0113(4) -0.0089(4) 0.0016(4)
P1 0.0115(4) 0.0179(5) 0.0202(5) -0.0056(4) -0.0023(4) -0.0007(4)
P2 0.0102(4) 0.0180(5) 0.0192(5) -0.0058(4) -0.0039(4) -0.0006(3)
P3 0.0116(4) 0.0210(5) 0.0171(5) -0.0058(4) -0.0043(4) 0.0007(4)
P4 0.0121(4) 0.0188(5) 0.0178(5) -0.0060(4) -0.0045(4) -0.0009(4)
C1 0.0108(16) 0.0207(19) 0.0225(19) -0.0065(16) -0.0054(14) -0.0011(14)
C2 0.0141(17) 0.0187(19) 0.0199(19) 0.0010(15) -0.0020(15) -0.0003(14)
C3 0.0198(19) 0.025(2) 0.025(2) -0.0045(17) -0.0031(16) -0.0022(16)
C4 0.0179(19) 0.032(2) 0.031(2) 0.0041(19) -0.0035(17) -0.0050(17)
C5 0.023(2) 0.051(3) 0.019(2) 0.002(2) 0.0023(17) -0.006(2)
C6 0.026(2) 0.056(3) 0.017(2) -0.008(2) -0.0055(17) -0.001(2)
C7 0.0183(19) 0.035(2) 0.022(2) -0.0062(18) -0.0051(16) -0.0040(17)
C8 0.0147(17) 0.020(2) 0.0201(19) -0.0024(16) 0.0006(15) -0.0059(15)
C9 0.026(2) 0.019(2) 0.025(2) -0.0061(17) -0.0014(17) -0.0010(16)
C10 0.033(2) 0.035(2) 0.021(2) -0.0109(19) -0.0015(18) -0.0050(19)
C11 0.025(2) 0.034(2) 0.020(2) -0.0058(18) -0.0075(17) -0.0085(18)
C12 0.0162(18) 0.032(2) 0.025(2) -0.0066(18) -0.0038(16) -0.0046(16)
C13 0.0144(17) 0.024(2) 0.026(2) -0.0116(17) -0.0011(15) -0.0034(15)
C14 0.0176(18) 0.021(2) 0.0197(19) -0.0076(16) -0.0094(15) 0.0051(15)
C15 0.0202(19) 0.027(2) 0.023(2) -0.0110(17) -0.0083(16) 0.0023(16)
C16 0.022(2) 0.045(3) 0.024(2) -0.017(2) -0.0038(17) 0.0043(19)
C17 0.038(2) 0.034(2) 0.030(2) -0.021(2) -0.015(2) 0.014(2)
C18 0.037(2) 0.024(2) 0.027(2) -0.0119(18) -0.0181(19) 0.0073(18)
C19 0.025(2) 0.022(2) 0.024(2) -0.0044(17) -0.0132(17) 0.0028(16)
C20 0.0152(17) 0.0182(19) 0.0205(19) -0.0012(15) -0.0042(15) -0.0051(14)
C21 0.0192(18) 0.021(2) 0.025(2) -0.0087(16) -0.0040(16) 0.0023(15)
C22 0.024(2) 0.028(2) 0.036(2) -0.0101(19) -0.0159(18) 0.0024(17)
C23 0.028(2) 0.035(2) 0.028(2) -0.0094(19) -0.0159(18) -0.0009(18)
C24 0.026(2) 0.038(3) 0.026(2) -0.0148(19) -0.0064(18) -0.0017(18)
C25 0.0159(18) 0.026(2) 0.027(2) -0.0094(17) -0.0040(16) -0.0019(16)
C26 0.0108(16) 0.025(2) 0.0160(18) -0.0074(15) -0.0025(14) -0.0023(14)
C27 0.0198(18) 0.026(2) 0.0171(18) -0.0091(16) -0.0094(15) -0.0006(15)
C28 0.0204(19) 0.024(2) 0.035(2) -0.0053(18) -0.0033(18) -0.0037(16)
C29 0.039(3) 0.022(2) 0.042(3) -0.004(2) -0.011(2) -0.0069(19)
C30 0.035(2) 0.026(2) 0.041(3) -0.013(2) -0.020(2) 0.0106(19)
C31 0.026(2) 0.039(3) 0.037(2) -0.017(2) -0.0068(19) 0.0078(19)
C32 0.022(2) 0.028(2) 0.035(2) -0.0046(19) -0.0063(18) 0.0012(17)
C33 0.0143(17) 0.026(2) 0.0205(19) -0.0114(17) -0.0031(15) 0.0026(15)
C34 0.0170(18) 0.032(2) 0.0189(19) -0.0073(17) -0.0068(15) 0.0016(16)
C35 0.0170(19) 0.042(3) 0.028(2) -0.020(2) -0.0084(16) -0.0009(17)
C36 0.0168(19) 0.036(2) 0.037(2) -0.023(2) -0.0068(17) -0.0028(17)
C37 0.028(2) 0.023(2) 0.042(3) -0.011(2) -0.0088(19) -0.0009(17)
C38 0.0203(19) 0.024(2) 0.027(2) -0.0102(17) -0.0120(16) 0.0014(16)
C39 0.0180(18) 0.0203(19) 0.0165(18) -0.0061(15) -0.0066(15) 0.0027(15)
C40 0.0216(19) 0.022(2) 0.024(2) -0.0057(17) -0.0052(16) -0.0014(16)
C41 0.030(2) 0.023(2) 0.025(2) -0.0026(17) -0.0066(18) -0.0075(17)
C42 0.032(2) 0.021(2) 0.031(2) -0.0090(18) -0.0100(18) 0.0042(17)
C43 0.026(2) 0.026(2) 0.046(3) -0.009(2) 0.003(2) 0.0039(18)
C44 0.022(2) 0.022(2) 0.039(2) -0.0073(19) 0.0047(18) 0.0009(17)
C45 0.0192(18) 0.0155(18) 0.0193(18) -0.0071(15) -0.0026(15) 0.0012(14)
C46 0.0205(19) 0.024(2) 0.023(2) -0.0081(17) -0.0056(16) -0.0022(16)
C47 0.0181(19) 0.030(2) 0.032(2) -0.0115(19) -0.0011(17) -0.0068(16)
C48 0.027(2) 0.023(2) 0.025(2) -0.0058(17) 0.0019(17) -0.0015(17)
C49 0.028(2) 0.034(2) 0.020(2) -0.0097(18) -0.0038(17) -0.0026(18)
C50 0.0184(18) 0.026(2) 0.025(2) -0.0102(17) -0.0055(16) 0.0003(16)
Y2 0.01183(16) 0.0216(2) 0.02035(19) -0.00685(15) -0.00392(14) -0.00124(14)
K1 0.0350(5) 0.0236(5) 0.0234(4) -0.0072(4) -0.0084(4) -0.0025(4)
K2 0.0600(7) 0.0288(5) 0.0255(5) -0.0084(4) -0.0185(5) 0.0019(5)
S5 0.0167(4) 0.0271(5) 0.0201(5) -0.0083(4) -0.0070(4) -0.0017(4)
S6 0.0174(4) 0.0323(6) 0.0195(5) -0.0094(4) -0.0023(4) -0.0043(4)
S7 0.0167(4) 0.0208(5) 0.0264(5) -0.0062(4) -0.0029(4) -0.0041(4)
S8 0.0153(4) 0.0180(5) 0.0240(5) -0.0062(4) -0.0058(4) 0.0004(3)
P5 0.0140(4) 0.0194(5) 0.0185(5) -0.0068(4) -0.0041(4) -0.0012(4)
P6 0.0145(4) 0.0223(5) 0.0198(5) -0.0076(4) -0.0056(4) -0.0015(4)
P7 0.0150(4) 0.0177(5) 0.0173(5) -0.0061(4) -0.0033(4) -0.0011(4)
P8 0.0136(4) 0.0174(5) 0.0181(5) -0.0060(4) -0.0045(4) -0.0014(4)
O1 0.0253(14) 0.0298(16) 0.0249(15) -0.0048(12) -0.0055(12) -0.0066(12)
O2 0.0223(14) 0.0321(16) 0.0296(15) -0.0145(13) -0.0007(12) -0.0034(12)
O3 0.0336(16) 0.0289(16) 0.0330(16) -0.0097(13) -0.0115(13) -0.0003(13)
O4 0.0296(15) 0.0339(17) 0.0319(16) -0.0163(14) -0.0083(13) 0.0019(13)
O5 0.062(3) 0.050(2) 0.057(2) -0.018(2) 0.018(2) -0.007(2)
O6 0.063(2) 0.0355(19) 0.0415(19) -0.0172(16) -0.0129(17) -0.0047(17)
O7 0.056(2) 0.0340(18) 0.0317(17) -0.0147(14) -0.0249(16) 0.0191(16)
O8 0.0283(15) 0.0359(17) 0.0346(17) -0.0150(14) -0.0165(13) 0.0046(13)
C51 0.0110(16) 0.025(2) 0.025(2) -0.0085(17) -0.0051(15) 0.0005(15)
C52 0.0151(17) 0.020(2) 0.026(2) -0.0052(16) -0.0036(15) 0.0012(15)
C53 0.028(2) 0.035(3) 0.026(2) -0.0087(19) -0.0045(18) 0.0051(19)
C54 0.032(2) 0.045(3) 0.027(2) 0.000(2) -0.0001(19) 0.010(2)
C55 0.027(2) 0.033(3) 0.049(3) 0.008(2) 0.002(2) 0.001(2)
C56 0.025(2) 0.030(3) 0.054(3) -0.004(2) -0.002(2) -0.0083(19)
C57 0.0194(19) 0.029(2) 0.033(2) -0.0101(19) -0.0003(17) -0.0040(17)
C58 0.0172(18) 0.023(2) 0.0214(19) -0.0082(16) -0.0057(15) 0.0009(15)
C59 0.024(2) 0.020(2) 0.025(2) -0.0085(17) -0.0104(17) -0.0035(16)
C60 0.025(2) 0.028(2) 0.038(2) -0.014(2) -0.0108(19) 0.0012(17)
C61 0.039(3) 0.023(2) 0.040(3) -0.014(2) -0.012(2) 0.0057(19)
C62 0.041(3) 0.023(2) 0.039(3) -0.010(2) -0.005(2) -0.0090(19)
C63 0.025(2) 0.027(2) 0.035(2) -0.0131(19) -0.0012(18) -0.0067(17)
C64 0.0170(18) 0.025(2) 0.0147(18) -0.0053(16) -0.0018(15) -0.0065(15)
C65 0.0175(18) 0.028(2) 0.023(2) -0.0093(17) -0.0071(16) -0.0043(16)
C66 0.029(2) 0.026(2) 0.034(2) -0.0065(19) -0.0061(19) -0.0033(18)
C67 0.028(2) 0.032(2) 0.030(2) -0.0034(19) -0.0068(18) -0.0149(18)
C68 0.0178(19) 0.043(3) 0.028(2) -0.008(2) -0.0077(17) -0.0083(18)
C69 0.0185(19) 0.030(2) 0.026(2) -0.0097(18) -0.0045(16) 0.0001(16)
C70 0.0201(19) 0.023(2) 0.029(2) -0.0042(17) -0.0107(17) -0.0024(16)
C71 0.030(2) 0.032(2) 0.038(3) -0.010(2) -0.013(2) 0.0022(19)
C72 0.041(3) 0.033(3) 0.055(3) -0.014(2) -0.020(2) 0.011(2)
C73 0.046(3) 0.038(3) 0.059(4) 0.003(3) -0.028(3) 0.006(2)
C74 0.057(3) 0.056(4) 0.036(3) -0.001(3) -0.024(3) 0.007(3)
C75 0.045(3) 0.044(3) 0.033(3) -0.008(2) -0.015(2) 0.003(2)
C76 0.0118(16) 0.023(2) 0.0181(18) -0.0076(16) -0.0033(14) -0.0010(14)
C77 0.0217(19) 0.022(2) 0.0186(19) -0.0084(16) -0.0056(15) 0.0041(16)
C78 0.025(2) 0.027(2) 0.022(2) -0.0116(17) -0.0052(16) 0.0034(17)
C79 0.030(2) 0.034(2) 0.020(2) -0.0044(18) -0.0014(17) 0.0057(19)
C80 0.031(2) 0.039(3) 0.022(2) -0.0139(19) -0.0106(18) 0.0098(19)
C81 0.025(2) 0.035(2) 0.030(2) -0.018(2) -0.0115(18) 0.0041(18)
C82 0.0211(19) 0.022(2) 0.028(2) -0.0091(17) -0.0077(16) 0.0028(16)
C83 0.0170(17) 0.0178(19) 0.0218(19) -0.0068(16) -0.0044(15) -0.0049(14)
C84 0.0219(19) 0.024(2) 0.023(2) -0.0054(17) -0.0076(16) -0.0013(16)
C85 0.0214(19) 0.026(2) 0.030(2) -0.0124(18) -0.0059(17) 0.0017(16)
C86 0.026(2) 0.029(2) 0.025(2) -0.0152(18) -0.0015(17) -0.0049(17)
C87 0.053(3) 0.035(3) 0.023(2) -0.011(2) -0.016(2) 0.009(2)
C88 0.041(3) 0.030(2) 0.025(2) -0.0108(19) -0.0154(19) 0.0099(19)
C89 0.0176(18) 0.0194(19) 0.0196(19) -0.0060(16) -0.0074(15) -0.0016(15)
C90 0.0164(18) 0.038(2) 0.022(2) -0.0105(18) -0.0047(16) -0.0018(17)
C91 0.022(2) 0.063(3) 0.031(2) -0.012(2) -0.0101(19) -0.014(2)
C92 0.033(2) 0.060(3) 0.028(2) -0.016(2) -0.012(2) -0.015(2)
C93 0.030(2) 0.048(3) 0.020(2) -0.011(2) -0.0035(18) -0.010(2)
C94 0.0190(19) 0.031(2) 0.023(2) -0.0046(17) -0.0053(16) -0.0071(16)
C95 0.0157(17) 0.026(2) 0.0189(19) -0.0071(16) -0.0052(15) -0.0006(15)
C96 0.023(2) 0.027(2) 0.023(2) -0.0050(17) -0.0045(17) 0.0009(17)
C97 0.031(2) 0.044(3) 0.039(3) -0.016(2) 0.001(2) 0.008(2)
C98 0.055(3) 0.047(3) 0.041(3) -0.005(3) 0.024(3) 0.003(3)
C99 0.063(4) 0.033(3) 0.049(3) 0.001(2) 0.026(3) 0.001(3)
C100 0.040(3) 0.025(2) 0.034(2) -0.007(2) 0.004(2) -0.0013(19)
C101 0.031(2) 0.038(3) 0.035(3) -0.002(2) -0.001(2) -0.009(2)
C102 0.029(2) 0.039(3) 0.025(2) -0.0146(19) -0.0042(18) -0.0036(19)
C103 0.030(2) 0.034(2) 0.030(2) -0.016(2) -0.0044(18) -0.0062(19)
C104 0.024(2) 0.037(3) 0.037(2) -0.014(2) 0.0010(19) -0.0072(19)
C105 0.043(3) 0.051(3) 0.032(3) -0.010(2) -0.014(2) 0.012(2)
C106 0.034(3) 0.032(3) 0.058(3) -0.006(2) -0.017(2) -0.001(2)
C107 0.034(2) 0.030(3) 0.060(3) -0.023(2) -0.015(2) 0.001(2)
C108 0.035(2) 0.044(3) 0.036(3) -0.016(2) -0.012(2) -0.008(2)
C109 0.083(5) 0.070(5) 0.070(5) -0.023(4) 0.014(4) 0.022(4)
C110 0.126(7) 0.061(4) 0.043(3) -0.024(3) 0.006(4) 0.012(4)
C111 0.091(5) 0.041(3) 0.043(3) -0.023(3) -0.009(3) -0.012(3)
C112 0.061(4) 0.049(3) 0.054(3) -0.007(3) -0.031(3) -0.010(3)
C113 0.064(3) 0.038(3) 0.043(3) -0.018(2) -0.030(3) 0.016(2)
C114 0.042(3) 0.032(2) 0.025(2) -0.0127(19) -0.0172(19) 0.002(2)
C115 0.0215(19) 0.028(2) 0.027(2) -0.0090(18) -0.0099(17) -0.0018(16)
C116 0.033(2) 0.054(3) 0.027(2) -0.009(2) -0.012(2) 0.013(2)

loop_
_atom_type_symbol
_atom_type_description
_atom_type_scat_dispersion_real
_atom_type_scat_dispersion_imag
_atom_type_scat_source
C C 0.0033 0.0016 'International Tables Vol C Tables 4.2.6.8 and 6.1.1.4'
H H 0.0000 0.0000 'International Tables Vol C Tables 4.2.6.8 and 6.1.1.4'
K K 0.2009 0.2494 'International Tables Vol C Tables 4.2.6.8 and 6.1.1.4'
O O 0.0106 0.0060 'International Tables Vol C Tables 4.2.6.8 and 6.1.1.4'
P P 0.1023 0.0942 'International Tables Vol C Tables 4.2.6.8 and 6.1.1.4'
S S 0.1246 0.1234 'International Tables Vol C Tables 4.2.6.8 and 6.1.1.4'
Y Y -2.7962 3.5667 'International Tables Vol C Tables 4.2.6.8 and 6.1.1.4'

loop_
_exptl_crystal_face_index_h
_exptl_crystal_face_index_k
_exptl_crystal_face_index_l
_exptl_crystal_face_perp_dist
0 -23 10 0.0724
19 2 9 0.1592
-19 -2 -9 0.1592
3 -17 -28 0.0523
0 23 -10 0.0181
4 21 28 0.0934
9 -17 16 0.1113
-12 15 -13 0.0879
-1 18 29 0.0667
-1 0 29 0.0703
3 -27 -16 0.0739
18 -4 1 0.1487

loop_
_geom_angle_atom_site_label_1
_geom_angle_atom_site_label_2
_geom_angle_atom_site_label_3
_geom_angle
_geom_angle_site_symmetry_1
_geom_angle_site_symmetry_3
_geom_angle_publ_flag
S2 Y1 S1 139.11(3) . . ?
S3 Y1 S1 94.65(3) . . ?
S3 Y1 S2 111.04(3) . . ?
S3 Y1 S4 136.16(3) . . ?
S4 Y1 S1 87.79(3) . . ?
S4 Y1 S2 94.12(3) . . ?
C1 Y1 S1 70.28(9) . . ?
C1 Y1 S2 70.55(9) . . ?
C1 Y1 S3 112.98(9) . . ?
C1 Y1 S4 109.00(9) . . ?
C1 Y1 C26 166.01(13) . . ?
C26 Y1 S1 123.35(9) . . ?
C26 Y1 S2 95.46(9) . . ?
C26 Y1 S3 71.42(8) . . ?
C26 Y1 S4 70.92(8) . . ?
P1 S1 Y1 79.40(4) . . ?
P2 S2 Y1 80.03(4) . . ?
P3 S3 Y1 80.30(4) . . ?
P4 S4 Y1 79.44(4) . . ?
C1 P1 S1 109.09(13) . . ?
C1 P1 C2 113.27(18) . . ?
C1 P1 C8 116.89(18) . . ?
C2 P1 S1 106.62(13) . . ?
C2 P1 C8 101.64(17) . . ?
C8 P1 S1 108.69(13) . . ?
C1 P2 S2 109.05(13) . . ?
C1 P2 C14 112.32(18) . . ?
C1 P2 C20 114.15(17) . . ?
C14 P2 S2 108.06(13) . . ?
C14 P2 C20 104.29(17) . . ?
C20 P2 S2 108.72(13) . . ?
C26 P3 S3 110.07(13) . . ?
C26 P3 C27 116.41(17) . . ?
C26 P3 C33 110.97(18) . . ?
C27 P3 S3 108.69(13) . . ?
C33 P3 S3 106.03(13) . . ?
C33 P3 C27 104.04(17) . . ?
C26 P4 S4 110.32(13) . . ?
C26 P4 C39 114.99(18) . . ?
C26 P4 C45 113.61(18) . . ?
C39 P4 S4 107.64(12) . . ?
C45 P4 S4 106.36(12) . . ?
C45 P4 C39 103.30(17) . . ?
P1 C1 Y1 98.67(17) . . ?
P2 C1 Y1 98.99(16) . . ?
P2 C1 P1 144.1(2) . . ?
C3 C2 P1 121.7(3) . . ?
C7 C2 P1 119.6(3) . . ?
C7 C2 C3 118.7(4) . . ?
C2 C3 H3 119.9 . . ?
C4 C3 C2 120.2(4) . . ?
C4 C3 H3 119.9 . . ?
C3 C4 H4 119.7 . . ?
C5 C4 C3 120.7(4) . . ?
C5 C4 H4 119.7 . . ?
C4 C5 H5 120.1 . . ?
C4 C5 C6 119.8(4) . . ?
C6 C5 H5 120.1 . . ?
C5 C6 H6 120.0 . . ?
C7 C6 C5 120.0(4) . . ?
C7 C6 H6 120.0 . . ?
C2 C7 H7 119.7 . . ?
C6 C7 C2 120.6(4) . . ?
C6 C7 H7 119.7 . . ?
C9 C8 P1 122.3(3) . . ?
C9 C8 C13 119.4(3) . . ?
C13 C8 P1 118.3(3) . . ?
C8 C9 H9 119.9 . . ?
C8 C9 C10 120.1(4) . . ?
C10 C9 H9 119.9 . . ?
C9 C10 H10 119.8 . . ?
C11 C10 C9 120.4(4) . . ?
C11 C10 H10 119.8 . . ?
C10 C11 H11 120.1 . . ?
C10 C11 C12 119.8(4) . . ?
C12 C11 H11 120.1 . . ?
C11 C12 H12 120.0 . . ?
C11 C12 C13 119.9(4) . . ?
C13 C12 H12 120.0 . . ?
C8 C13 H13 119.8 . . ?
C12 C13 C8 120.4(4) . . ?
C12 C13 H13 119.8 . . ?
C15 C14 P2 118.4(3) . . ?
C15 C14 C19 119.1(4) . . ?
C19 C14 P2 122.5(3) . . ?
C14 C15 H15 119.6 . . ?
C14 C15 C16 120.8(4) . . ?
C16 C15 H15 119.6 . . ?
C15 C16 H16 120.2 . . ?
C17 C16 C15 119.6(4) . . ?
C17 C16 H16 120.2 . . ?
C16 C17 H17 119.9 . . ?
C16 C17 C18 120.1(4) . . ?
C18 C17 H17 119.9 . . ?
C17 C18 H18 119.9 . . ?
C17 C18 C19 120.2(4) . . ?
C19 C18 H18 119.9 . . ?
C14 C19 H19 119.9 . . ?
C18 C19 C14 120.2(4) . . ?
C18 C19 H19 119.9 . . ?
C21 C20 P2 123.0(3) . . ?
C21 C20 C25 118.8(3) . . ?
C25 C20 P2 118.0(3) . . ?
C20 C21 H21 119.7 . . ?
C20 C21 C22 120.7(4) . . ?
C22 C21 H21 119.7 . . ?
C21 C22 H22 120.1 . . ?
C23 C22 C21 119.9(4) . . ?
C23 C22 H22 120.1 . . ?
C22 C23 H23 120.0 . . ?
C22 C23 C24 120.1(4) . . ?
C24 C23 H23 120.0 . . ?
C23 C24 H24 119.9 . . ?
C25 C24 C23 120.2(4) . . ?
C25 C24 H24 119.9 . . ?
C20 C25 H25 119.8 . . ?
C24 C25 C20 120.4(4) . . ?
C24 C25 H25 119.8 . . ?
P3 C26 Y1 98.05(16) . . ?
P4 C26 Y1 97.19(15) . . ?
P4 C26 P3 141.3(2) . . ?
C28 C27 P3 120.9(3) . . ?
C32 C27 P3 120.2(3) . . ?
C32 C27 C28 118.7(4) . . ?
C27 C28 H28 120.0 . . ?
C29 C28 C27 120.1(4) . . ?
C29 C28 H28 120.0 . . ?
C28 C29 H29 119.7 . . ?
C30 C29 C28 120.5(4) . . ?
C30 C29 H29 119.7 . . ?
C29 C30 H30 120.2 . . ?
C31 C30 C29 119.7(4) . . ?
C31 C30 H30 120.2 . . ?
C30 C31 H31 119.8 . . ?
C30 C31 C32 120.5(4) . . ?
C32 C31 H31 119.8 . . ?
C27 C32 H32 119.7 . . ?
C31 C32 C27 120.6(4) . . ?
C31 C32 H32 119.7 . . ?
C34 C33 P3 122.4(3) . . ?
C38 C33 P3 118.5(3) . . ?
C38 C33 C34 119.1(4) . . ?
C33 C34 H34 120.1 . . ?
C35 C34 C33 119.8(4) . . ?
C35 C34 H34 120.1 . . ?
C34 C35 H35 119.5 . . ?
C36 C35 C34 120.9(4) . . ?
C36 C35 H35 119.5 . . ?
C35 C36 H36 120.2 . . ?
C35 C36 C37 119.6(4) . . ?
C37 C36 H36 120.2 . . ?
C36 C37 H37 120.1 . . ?
C36 C37 C38 119.9(4) . . ?
C38 C37 H37 120.1 . . ?
C33 C38 C37 120.6(4) . . ?
C33 C38 H38 119.7 . . ?
C37 C38 H38 119.7 . . ?
C40 C39 P4 119.2(3) . . ?
C40 C39 C44 118.6(4) . . ?
C44 C39 P4 122.1(3) . . ?
C39 C40 H40 119.5 . . ?
C41 C40 C39 121.0(4) . . ?
C41 C40 H40 119.5 . . ?
C40 C41 H41 119.8 . . ?
C40 C41 C42 120.4(4) . . ?
C42 C41 H41 119.8 . . ?
C41 C42 H42 120.7 . . ?
C43 C42 C41 118.5(4) . . ?
C43 C42 H42 120.7 . . ?
C42 C43 H43 119.1 . . ?
C42 C43 C44 121.7(4) . . ?
C44 C43 H43 119.1 . . ?
C39 C44 H44 120.1 . . ?
C43 C44 C39 119.8(4) . . ?
C43 C44 H44 120.1 . . ?
C46 C45 P4 119.9(3) . . ?
C46 C45 C50 119.1(3) . . ?
C50 C45 P4 121.1(3) . . ?
C45 C46 H46 120.1 . . ?
C47 C46 C45 119.9(4) . . ?
C47 C46 H46 120.1 . . ?
C46 C47 H47 119.8 . . ?
C48 C47 C46 120.4(4) . . ?
C48 C47 H47 119.8 . . ?
C47 C48 H48 120.1 . . ?
C47 C48 C49 119.8(4) . . ?
C49 C48 H48 120.1 . . ?
C48 C49 H49 119.8 . . ?
C50 C49 C48 120.5(4) . . ?
C50 C49 H49 119.8 . . ?
C45 C50 H50 119.8 . . ?
C49 C50 C45 120.4(4) . . ?
C49 C50 H50 119.8 . . ?
S5 Y2 S7 95.62(3) . . ?
S6 Y2 S5 141.91(3) . . ?
S6 Y2 S7 102.28(3) . . ?
S6 Y2 S8 94.71(3) . . ?
S8 Y2 S5 91.51(3) . . ?
S8 Y2 S7 141.63(3) . . ?
C51 Y2 S5 71.05(9) . . ?
C51 Y2 S6 71.35(9) . . ?
C51 Y2 S7 109.46(10) . . ?
C51 Y2 S8 108.52(10) . . ?
C76 Y2 S5 107.42(9) . . ?
C76 Y2 S6 110.13(9) . . ?
C76 Y2 S7 70.93(9) . . ?
C76 Y2 S8 70.96(9) . . ?
C76 Y2 C51 178.42(12) . . ?
S5 K1 S7 73.98(3) . . ?
O1 K1 S5 106.42(7) . . ?
O1 K1 S7 172.01(7) . . ?
O1 K1 O2 61.03(8) . . ?
O1 K1 O4 112.98(9) . . ?
O2 K1 S5 78.33(7) . . ?
O2 K1 S7 111.70(6) . . ?
O2 K1 O4 151.80(9) . . ?
O3 K1 S5 155.89(7) . . ?
O3 K1 S7 90.84(7) . . ?
O3 K1 O1 86.06(9) . . ?
O3 K1 O2 90.56(9) . . ?
O3 K1 O4 61.24(9) . . ?
O4 K1 S5 127.54(7) . . ?
O4 K1 S7 71.60(7) . . ?
S8 K2 S6 75.35(3) . . ?
O5 K2 S6 119.59(9) . . ?
O5 K2 S8 102.98(10) . . ?
O5 K2 O8 151.77(11) . . ?
O6 K2 S6 157.61(8) . . ?
O6 K2 S8 82.75(7) . . ?
O6 K2 O5 60.79(12) . . ?
O6 K2 O8 118.79(10) . . ?
O7 K2 S6 96.33(8) . . ?
O7 K2 S8 164.42(8) . . ?
O7 K2 O5 92.58(12) . . ?
O7 K2 O6 106.05(11) . . ?
O7 K2 O8 59.65(9) . . ?
O8 K2 S6 72.30(7) . . ?
O8 K2 S8 104.92(6) . . ?
Y2 S5 K1 96.51(3) . . ?
P5 S5 Y2 79.45(4) . . ?
P5 S5 K1 98.67(5) . . ?
Y2 S6 K2 91.67(3) . . ?
P6 S6 Y2 80.04(4) . . ?
P6 S6 K2 102.85(5) . . ?
Y2 S7 K1 91.98(3) . . ?
P7 S7 Y2 79.35(4) . . ?
P7 S7 K1 115.27(5) . . ?
Y2 S8 K2 97.81(3) . . ?
P8 S8 Y2 79.68(4) . . ?
P8 S8 K2 119.21(5) . . ?
C51 P5 S5 109.79(13) . . ?
C51 P5 C52 115.37(19) . . ?
C51 P5 C58 112.82(19) . . ?
C52 P5 S5 104.82(13) . . ?
C58 P5 S5 107.88(13) . . ?
C58 P5 C52 105.61(18) . . ?
C51 P6 S6 109.06(13) . . ?
C51 P6 C64 112.04(18) . . ?
C51 P6 C70 117.58(19) . . ?
C64 P6 S6 106.53(13) . . ?
C64 P6 C70 104.01(17) . . ?
C70 P6 S6 106.96(14) . . ?
C76 P7 S7 109.73(13) . . ?
C76 P7 C77 115.53(18) . . ?
C76 P7 C83 111.71(18) . . ?
C77 P7 S7 107.55(13) . . ?
C83 P7 S7 106.61(12) . . ?
C83 P7 C77 105.24(17) . . ?
C76 P8 S8 109.36(13) . . ?
C76 P8 C89 114.04(18) . . ?
C76 P8 C95 114.81(18) . . ?
C89 P8 S8 106.51(13) . . ?
C89 P8 C95 103.42(17) . . ?
C95 P8 S8 108.19(13) . . ?
C101 O1 K1 123.8(3) . . ?
C101 O1 C102 110.9(3) . . ?
C102 O1 K1 118.9(2) . . ?
C103 O2 K1 109.9(2) . . ?
C104 O2 K1 117.3(2) . . ?
C104 O2 C103 111.4(3) . . ?
C105 O3 K1 115.9(3) . . ?
C106 O3 K1 116.9(2) . . ?
C106 O3 C105 112.5(4) . . ?
C107 O4 K1 111.4(2) . . ?
C107 O4 C108 111.3(3) . . ?
C108 O4 K1 118.0(3) . . ?
C109 O5 K2 134.2(3) . . ?
C110 O5 K2 99.9(4) . . ?
C110 O5 C109 112.3(5) . . ?
C111 O6 K2 117.1(3) . . ?
C111 O6 C112 110.0(4) . . ?
C112 O6 K2 133.0(3) . . ?
C113 O7 K2 121.5(3) . . ?
C114 O7 K2 125.0(2) . . ?
C114 O7 C113 112.3(3) . . ?
C115 O8 K2 102.7(2) . . ?
C116 O8 K2 115.7(2) . . ?
C116 O8 C115 111.0(3) . . ?
P5 C51 Y2 99.69(16) . . ?
P5 C51 P6 159.6(2) . . ?
P6 C51 Y2 99.55(17) . . ?
C53 C52 P5 120.9(3) . . ?
C57 C52 P5 119.4(3) . . ?
C57 C52 C53 119.5(4) . . ?
C52 C53 H53 119.6 . . ?
C54 C53 C52 120.7(4) . . ?
C54 C53 H53 119.6 . . ?
C53 C54 H54 120.2 . . ?
C53 C54 C55 119.5(5) . . ?
C55 C54 H54 120.2 . . ?
C54 C55 H55 119.7 . . ?
C56 C55 C54 120.6(4) . . ?
C56 C55 H55 119.7 . . ?
C55 C56 H56 119.9 . . ?
C55 C56 C57 120.1(5) . . ?
C57 C56 H56 119.9 . . ?
C52 C57 C56 119.6(4) . . ?
C52 C57 H57 120.2 . . ?
C56 C57 H57 120.2 . . ?
C59 C58 P5 121.7(3) . . ?
C59 C58 C63 119.9(4) . . ?
C63 C58 P5 117.7(3) . . ?
C58 C59 H59 120.3 . . ?
C58 C59 C60 119.4(4) . . ?
C60 C59 H59 120.3 . . ?
C59 C60 H60 120.0 . . ?
C61 C60 C59 120.1(4) . . ?
C61 C60 H60 120.0 . . ?
C60 C61 H61 120.0 . . ?
C60 C61 C62 119.9(4) . . ?
C62 C61 H61 120.0 . . ?
C61 C62 H62 119.8 . . ?
C63 C62 C61 120.4(4) . . ?
C63 C62 H62 119.8 . . ?
C58 C63 H63 119.9 . . ?
C62 C63 C58 120.2(4) . . ?
C62 C63 H63 119.9 . . ?
C65 C64 P6 119.1(3) . . ?
C65 C64 C69 119.2(4) . . ?
C69 C64 P6 121.5(3) . . ?
C64 C65 H65 119.6 . . ?
C64 C65 C66 120.9(4) . . ?
C66 C65 H65 119.6 . . ?
C65 C66 H66 120.5 . . ?
C65 C66 C67 119.1(4) . . ?
C67 C66 H66 120.5 . . ?
C66 C67 H67 119.4 . . ?
C68 C67 C66 121.1(4) . . ?
C68 C67 H67 119.4 . . ?
C67 C68 H68 120.1 . . ?
C67 C68 C69 119.8(4) . . ?
C69 C68 H68 120.1 . . ?
C64 C69 H69 120.1 . . ?
C68 C69 C64 119.9(4) . . ?
C68 C69 H69 120.1 . . ?
C71 C70 P6 120.7(3) . . ?
C71 C70 C75 119.9(4) . . ?
C75 C70 P6 119.5(3) . . ?
C70 C71 H71 119.9 . . ?
C70 C71 C72 120.2(4) . . ?
C72 C71 H71 119.9 . . ?
C71 C72 H72 119.9 . . ?
C73 C72 C71 120.1(5) . . ?
C73 C72 H72 119.9 . . ?
C72 C73 H73 119.7 . . ?
C72 C73 C74 120.7(5) . . ?
C74 C73 H73 119.7 . . ?
C73 C74 H74 120.0 . . ?
C73 C74 C75 120.1(5) . . ?
C75 C74 H74 120.0 . . ?
C70 C75 H75 120.5 . . ?
C74 C75 C70 119.0(5) . . ?
C74 C75 H75 120.5 . . ?
P7 C76 Y2 99.84(17) . . ?
P8 C76 Y2 99.74(17) . . ?
P8 C76 P7 157.6(2) . . ?
C78 C77 P7 123.2(3) . . ?
C78 C77 C82 119.1(3) . . ?
C82 C77 P7 117.6(3) . . ?
C77 C78 H78 119.7 . . ?
C77 C78 C79 120.5(4) . . ?
C79 C78 H78 119.7 . . ?
C78 C79 H79 120.0 . . ?
C78 C79 C80 120.0(4) . . ?
C80 C79 H79 120.0 . . ?
C79 C80 H80 120.0 . . ?
C81 C80 C79 120.1(4) . . ?
C81 C80 H80 120.0 . . ?
C80 C81 H81 120.2 . . ?
C80 C81 C82 119.7(4) . . ?
C82 C81 H81 120.2 . . ?
C77 C82 H82 119.7 . . ?
C81 C82 C77 120.6(4) . . ?
C81 C82 H82 119.7 . . ?
C84 C83 P7 124.0(3) . . ?
C84 C83 C88 118.7(4) . . ?
C88 C83 P7 117.3(3) . . ?
C83 C84 H84 119.6 . . ?
C83 C84 C85 120.9(4) . . ?
C85 C84 H84 119.6 . . ?
C84 C85 H85 120.1 . . ?
C86 C85 C84 119.9(4) . . ?
C86 C85 H85 120.1 . . ?
C85 C86 H86 120.0 . . ?
C87 C86 C85 120.0(4) . . ?
C87 C86 H86 120.0 . . ?
C86 C87 H87 120.1 . . ?
C86 C87 C88 119.7(4) . . ?
C88 C87 H87 120.1 . . ?
C83 C88 H88 119.6 . . ?
C87 C88 C83 120.8(4) . . ?
C87 C88 H88 119.6 . . ?
C90 C89 P8 122.6(3) . . ?
C94 C89 P8 118.5(3) . . ?
C94 C89 C90 118.8(3) . . ?
C89 C90 H90 119.9 . . ?
C91 C90 C89 120.2(4) . . ?
C91 C90 H90 119.9 . . ?
C90 C91 H91 119.8 . . ?
C92 C91 C90 120.3(4) . . ?
C92 C91 H91 119.8 . . ?
C91 C92 H92 120.0 . . ?
C93 C92 C91 120.0(4) . . ?
C93 C92 H92 120.0 . . ?
C92 C93 H93 120.1 . . ?
C92 C93 C94 119.8(4) . . ?
C94 C93 H93 120.1 . . ?
C89 C94 H94 119.6 . . ?
C93 C94 C89 120.9(4) . . ?
C93 C94 H94 119.6 . . ?
C96 C95 P8 118.5(3) . . ?
C100 C95 P8 121.7(3) . . ?
C100 C95 C96 119.8(4) . . ?
C95 C96 H96 119.9 . . ?
C97 C96 C95 120.2(4) . . ?
C97 C96 H96 119.9 . . ?
C96 C97 H97 119.9 . . ?
C98 C97 C96 120.2(4) . . ?
C98 C97 H97 119.9 . . ?
C97 C98 H98 120.2 . . ?
C97 C98 C99 119.6(5) . . ?
C99 C98 H98 120.2 . . ?
C98 C99 H99 119.6 . . ?
C100 C99 C98 120.9(5) . . ?
C100 C99 H99 119.6 . . ?
C95 C100 H100 120.4 . . ?
C99 C100 C95 119.2(4) . . ?
C99 C100 H100 120.4 . . ?
O1 C101 H10A 109.5 . . ?
O1 C101 H10B 109.5 . . ?
O1 C101 H10C 109.5 . . ?
H10A C101 H10B 109.5 . . ?
H10A C101 H10C 109.5 . . ?
H10B C101 H10C 109.5 . . ?
O1 C102 H10D 109.7 . . ?
O1 C102 H10E 109.7 . . ?
O1 C102 C103 109.8(3) . . ?
H10D C102 H10E 108.2 . . ?
C103 C102 H10D 109.7 . . ?
C103 C102 H10E 109.7 . . ?
O2 C103 C102 109.9(3) . . ?
O2 C103 H10F 109.7 . . ?
O2 C103 H10G 109.7 . . ?
C102 C103 H10F 109.7 . . ?
C102 C103 H10G 109.7 . . ?
H10F C103 H10G 108.2 . . ?
O2 C104 H10H 109.5 . . ?
O2 C104 H10I 109.5 . . ?
O2 C104 H10J 109.5 . . ?
H10H C104 H10I 109.5 . . ?
H10H C104 H10J 109.5 . . ?
H10I C104 H10J 109.5 . . ?
O3 C105 H10K 109.5 . . ?
O3 C105 H10L 109.5 . . ?
O3 C105 H10M 109.5 . . ?
H10K C105 H10L 109.5 . . ?
H10K C105 H10M 109.5 . . ?
H10L C105 H10M 109.5 . . ?
O3 C106 H10N 109.8 . . ?
O3 C106 H10O 109.8 . . ?
O3 C106 C107 109.4(4) . . ?
H10N C106 H10O 108.2 . . ?
C107 C106 H10N 109.8 . . ?
C107 C106 H10O 109.8 . . ?
O4 C107 C106 109.6(4) . . ?
O4 C107 H10P 109.8 . . ?
O4 C107 H10Q 109.8 . . ?
C106 C107 H10P 109.8 . . ?
C106 C107 H10Q 109.8 . . ?
H10P C107 H10Q 108.2 . . ?
O4 C108 H10R 109.5 . . ?
O4 C108 H10S 109.5 . . ?
O4 C108 H10T 109.5 . . ?
H10R C108 H10S 109.5 . . ?
H10R C108 H10T 109.5 . . ?
H10S C108 H10T 109.5 . . ?
O5 C109 H10U 109.5 . . ?
O5 C109 H10V 109.5 . . ?
O5 C109 H10W 109.5 . . ?
H10U C109 H10V 109.5 . . ?
H10U C109 H10W 109.5 . . ?
H10V C109 H10W 109.5 . . ?
O5 C110 H11A 109.0 . . ?
O5 C110 H11B 109.0 . . ?
O5 C110 C111 113.1(5) . . ?
H11A C110 H11B 107.8 . . ?
C111 C110 H11A 109.0 . . ?
C111 C110 H11B 109.0 . . ?
O6 C111 C110 108.2(4) . . ?
O6 C111 H11C 110.1 . . ?
O6 C111 H11D 110.1 . . ?
C110 C111 H11C 110.1 . . ?
C110 C111 H11D 110.1 . . ?
H11C C111 H11D 108.4 . . ?
O6 C112 H11E 109.5 . . ?
O6 C112 H11F 109.5 . . ?
O6 C112 H11G 109.5 . . ?
H11E C112 H11F 109.5 . . ?
H11E C112 H11G 109.5 . . ?
H11F C112 H11G 109.5 . . ?
O7 C113 H11H 109.5 . . ?
O7 C113 H11I 109.5 . . ?
O7 C113 H11J 109.5 . . ?
H11H C113 H11I 109.5 . . ?
H11H C113 H11J 109.5 . . ?
H11I C113 H11J 109.5 . . ?
O7 C114 H11K 109.9 . . ?
O7 C114 H11L 109.9 . . ?
O7 C114 C115 108.9(3) . . ?
H11K C114 H11L 108.3 . . ?
C115 C114 H11K 109.9 . . ?
C115 C114 H11L 109.9 . . ?
O8 C115 C114 108.6(3) . . ?
O8 C115 H11M 110.0 . . ?
O8 C115 H11N 110.0 . . ?
C114 C115 H11M 110.0 . . ?
C114 C115 H11N 110.0 . . ?
H11M C115 H11N 108.4 . . ?
O8 C116 H11O 109.5 . . ?
O8 C116 H11P 109.5 . . ?
O8 C116 H11Q 109.5 . . ?
H11O C116 H11P 109.5 . . ?
H11O C116 H11Q 109.5 . . ?
H11P C116 H11Q 109.5 . . ?

loop_
_geom_bond_atom_site_label_1
_geom_bond_atom_site_label_2
_geom_bond_distance
_geom_bond_site_symmetry_2
_geom_bond_publ_flag
Y1 S1 2.7923(10) . ?
Y1 S2 2.7697(10) . ?
Y1 S3 2.7574(10) . ?
Y1 S4 2.7643(10) . ?
Y1 C1 2.420(3) . ?
Y1 C26 2.445(3) . ?
S1 P1 2.0298(13) . ?
S2 P2 2.0310(13) . ?
S3 P3 2.0455(13) . ?
S4 P4 2.0345(12) . ?
P1 C1 1.662(4) . ?
P1 C2 1.827(4) . ?
P1 C8 1.832(4) . ?
P2 C1 1.656(4) . ?
P2 C14 1.823(4) . ?
P2 C20 1.827(4) . ?
P3 C26 1.664(4) . ?
P3 C27 1.821(4) . ?
P3 C33 1.820(4) . ?
P4 C26 1.652(4) . ?
P4 C39 1.822(4) . ?
P4 C45 1.821(4) . ?
C2 C3 1.398(5) . ?
C2 C7 1.395(5) . ?
C3 H3 0.9500 . ?
C3 C4 1.386(6) . ?
C4 H4 0.9500 . ?
C4 C5 1.374(6) . ?
C5 H5 0.9500 . ?
C5 C6 1.389(6) . ?
C6 H6 0.9500 . ?
C6 C7 1.384(6) . ?
C7 H7 0.9500 . ?
C8 C9 1.379(5) . ?
C8 C13 1.393(5) . ?
C9 H9 0.9500 . ?
C9 C10 1.396(6) . ?
C10 H10 0.9500 . ?
C10 C11 1.377(6) . ?
C11 H11 0.9500 . ?
C11 C12 1.385(6) . ?
C12 H12 0.9500 . ?
C12 C13 1.389(5) . ?
C13 H13 0.9500 . ?
C14 C15 1.388(5) . ?
C14 C19 1.390(5) . ?
C15 H15 0.9500 . ?
C15 C16 1.391(5) . ?
C16 H16 0.9500 . ?
C16 C17 1.383(6) . ?
C17 H17 0.9500 . ?
C17 C18 1.383(6) . ?
C18 H18 0.9500 . ?
C18 C19 1.389(6) . ?
C19 H19 0.9500 . ?
C20 C21 1.390(5) . ?
C20 C25 1.398(5) . ?
C21 H21 0.9500 . ?
C21 C22 1.395(5) . ?
C22 H22 0.9500 . ?
C22 C23 1.375(6) . ?
C23 H23 0.9500 . ?
C23 C24 1.392(6) . ?
C24 H24 0.9500 . ?
C24 C25 1.382(5) . ?
C25 H25 0.9500 . ?
C27 C28 1.397(6) . ?
C27 C32 1.390(6) . ?
C28 H28 0.9500 . ?
C28 C29 1.388(6) . ?
C29 H29 0.9500 . ?
C29 C30 1.380(6) . ?
C30 H30 0.9500 . ?
C30 C31 1.373(6) . ?
C31 H31 0.9500 . ?
C31 C32 1.384(6) . ?
C32 H32 0.9500 . ?
C33 C34 1.397(5) . ?
C33 C38 1.381(5) . ?
C34 H34 0.9500 . ?
C34 C35 1.391(6) . ?
C35 H35 0.9500 . ?
C35 C36 1.373(6) . ?
C36 H36 0.9500 . ?
C36 C37 1.386(6) . ?
C37 H37 0.9500 . ?
C37 C38 1.398(6) . ?
C38 H38 0.9500 . ?
C39 C40 1.385(5) . ?
C39 C44 1.389(5) . ?
C40 H40 0.9500 . ?
C40 C41 1.377(6) . ?
C41 H41 0.9500 . ?
C41 C42 1.385(6) . ?
C42 H42 0.9500 . ?
C42 C43 1.372(6) . ?
C43 H43 0.9500 . ?
C43 C44 1.380(6) . ?
C44 H44 0.9500 . ?
C45 C46 1.398(5) . ?
C45 C50 1.403(5) . ?
C46 H46 0.9500 . ?
C46 C47 1.390(6) . ?
C47 H47 0.9500 . ?
C47 C48 1.386(6) . ?
C48 H48 0.9500 . ?
C48 C49 1.386(6) . ?
C49 H49 0.9500 . ?
C49 C50 1.375(6) . ?
C50 H50 0.9500 . ?
Y2 S5 2.7694(10) . ?
Y2 S6 2.7584(10) . ?
Y2 S7 2.7827(10) . ?
Y2 S8 2.7656(10) . ?
Y2 C51 2.407(3) . ?
Y2 C76 2.405(3) . ?
K1 S5 3.3184(13) . ?
K1 S7 3.5138(13) . ?
K1 O1 2.722(3) . ?
K1 O2 2.805(3) . ?
K1 O3 2.715(3) . ?
K1 O4 2.818(3) . ?
K2 S6 3.4603(15) . ?
K2 S8 3.1783(13) . ?
K2 O5 2.805(4) . ?
K2 O6 2.803(3) . ?
K2 O7 2.583(3) . ?
K2 O8 2.896(3) . ?
S5 P5 2.0488(13) . ?
S6 P6 2.0499(14) . ?
S7 P7 2.0468(13) . ?
S8 P8 2.0449(13) . ?
P5 C51 1.634(4) . ?
P5 C52 1.819(4) . ?
P5 C58 1.817(4) . ?
P6 C51 1.655(4) . ?
P6 C64 1.818(4) . ?
P6 C70 1.823(4) . ?
P7 C76 1.642(4) . ?
P7 C77 1.828(4) . ?
P7 C83 1.825(4) . ?
P8 C76 1.639(4) . ?
P8 C89 1.815(4) . ?
P8 C95 1.817(4) . ?
O1 C101 1.415(5) . ?
O1 C102 1.428(5) . ?
O2 C103 1.424(5) . ?
O2 C104 1.415(5) . ?
O3 C105 1.433(5) . ?
O3 C106 1.418(5) . ?
O4 C107 1.414(5) . ?
O4 C108 1.426(5) . ?
O5 C109 1.461(8) . ?
O5 C110 1.412(8) . ?
O6 C111 1.416(6) . ?
O6 C112 1.430(6) . ?
O7 C113 1.426(5) . ?
O7 C114 1.411(5) . ?
O8 C115 1.422(4) . ?
O8 C116 1.422(5) . ?
C52 C53 1.393(6) . ?
C52 C57 1.387(6) . ?
C53 H53 0.9500 . ?
C53 C54 1.372(6) . ?
C54 H54 0.9500 . ?
C54 C55 1.385(7) . ?
C55 H55 0.9500 . ?
C55 C56 1.372(7) . ?
C56 H56 0.9500 . ?
C56 C57 1.394(6) . ?
C57 H57 0.9500 . ?
C58 C59 1.383(5) . ?
C58 C63 1.390(6) . ?
C59 H59 0.9500 . ?
C59 C60 1.402(6) . ?
C60 H60 0.9500 . ?
C60 C61 1.374(6) . ?
C61 H61 0.9500 . ?
C61 C62 1.385(6) . ?
C62 H62 0.9500 . ?
C62 C63 1.369(6) . ?
C63 H63 0.9500 . ?
C64 C65 1.380(5) . ?
C64 C69 1.402(5) . ?
C65 H65 0.9500 . ?
C65 C66 1.389(6) . ?
C66 H66 0.9500 . ?
C66 C67 1.393(6) . ?
C67 H67 0.9500 . ?
C67 C68 1.362(6) . ?
C68 H68 0.9500 . ?
C68 C69 1.399(6) . ?
C69 H69 0.9500 . ?
C70 C71 1.370(6) . ?
C70 C75 1.403(6) . ?
C71 H71 0.9500 . ?
C71 C72 1.392(6) . ?
C72 H72 0.9500 . ?
C72 C73 1.360(7) . ?
C73 H73 0.9500 . ?
C73 C74 1.377(8) . ?
C74 H74 0.9500 . ?
C74 C75 1.393(7) . ?
C75 H75 0.9500 . ?
C77 C78 1.382(6) . ?
C77 C82 1.397(5) . ?
C78 H78 0.9500 . ?
C78 C79 1.383(6) . ?
C79 H79 0.9500 . ?
C79 C80 1.391(6) . ?
C80 H80 0.9500 . ?
C80 C81 1.382(6) . ?
C81 H81 0.9500 . ?
C81 C82 1.384(5) . ?
C82 H82 0.9500 . ?
C83 C84 1.379(5) . ?
C83 C88 1.387(5) . ?
C84 H84 0.9500 . ?
C84 C85 1.385(5) . ?
C85 H85 0.9500 . ?
C85 C86 1.381(6) . ?
C86 H86 0.9500 . ?
C86 C87 1.376(6) . ?
C87 H87 0.9500 . ?
C87 C88 1.386(6) . ?
C88 H88 0.9500 . ?
C89 C90 1.393(5) . ?
C89 C94 1.393(5) . ?
C90 H90 0.9500 . ?
C90 C91 1.385(6) . ?
C91 H91 0.9500 . ?
C91 C92 1.384(6) . ?
C92 H92 0.9500 . ?
C92 C93 1.380(6) . ?
C93 H93 0.9500 . ?
C93 C94 1.384(6) . ?
C94 H94 0.9500 . ?
C95 C96 1.388(5) . ?
C95 C100 1.387(6) . ?
C96 H96 0.9500 . ?
C96 C97 1.381(6) . ?
C97 H97 0.9500 . ?
C97 C98 1.373(7) . ?
C98 H98 0.9500 . ?
C98 C99 1.384(7) . ?
C99 H99 0.9500 . ?
C99 C100 1.382(7) . ?
C100 H100 0.9500 . ?
C101 H10A 0.9800 . ?
C101 H10B 0.9800 . ?
C101 H10C 0.9800 . ?
C102 H10D 0.9900 . ?
C102 H10E 0.9900 . ?
C102 C103 1.487(6) . ?
C103 H10F 0.9900 . ?
C103 H10G 0.9900 . ?
C104 H10H 0.9800 . ?
C104 H10I 0.9800 . ?
C104 H10J 0.9800 . ?
C105 H10K 0.9800 . ?
C105 H10L 0.9800 . ?
C105 H10M 0.9800 . ?
C106 H10N 0.9900 . ?
C106 H10O 0.9900 . ?
C106 C107 1.490(7) . ?
C107 H10P 0.9900 . ?
C107 H10Q 0.9900 . ?
C108 H10R 0.9800 . ?
C108 H10S 0.9800 . ?
C108 H10T 0.9800 . ?
C109 H10U 0.9800 . ?
C109 H10V 0.9800 . ?
C109 H10W 0.9800 . ?
C110 H11A 0.9900 . ?
C110 H11B 0.9900 . ?
C110 C111 1.528(9) . ?
C111 H11C 0.9900 . ?
C111 H11D 0.9900 . ?
C112 H11E 0.9800 . ?
C112 H11F 0.9800 . ?
C112 H11G 0.9800 . ?
C113 H11H 0.9800 . ?
C113 H11I 0.9800 . ?
C113 H11J 0.9800 . ?
C114 H11K 0.9900 . ?
C114 H11L 0.9900 . ?
C114 C115 1.494(6) . ?
C115 H11M 0.9900 . ?
C115 H11N 0.9900 . ?
C116 H11O 0.9800 . ?
C116 H11P 0.9800 . ?
C116 H11Q 0.9800 . ?

loop_
_exptl_oxdiff_crystal_face_indexfrac_h
_exptl_oxdiff_crystal_face_indexfrac_k
_exptl_oxdiff_crystal_face_indexfrac_l
_exptl_oxdiff_crystal_face_x
_exptl_oxdiff_crystal_face_y
_exptl_oxdiff_crystal_face_z
-0.0201 -22.9852 9.9831 -0.3356 -0.9208 -0.0897
18.9864 1.9862 8.9839 -0.0520 -0.1788 0.9897
-18.9864 -1.9862 -8.9839 0.0520 0.1788 -0.9897
2.9898 -16.9943 -27.9907 0.9440 -0.3452 0.0688
0.0201 22.9852 -9.9831 0.3356 0.9208 0.0897
4.0084 20.9870 27.9884 -0.8537 0.4293 0.3075
8.9771 -16.9946 15.9766 -0.4147 -0.8433 0.4009
-11.9771 14.9982 -12.9777 0.2781 0.7665 -0.5618
-0.9906 17.9924 28.9893 -0.9509 0.3539 0.0387
-1.0049 0.0033 28.9813 -0.9583 -0.2870 -0.0358
2.9796 -26.9872 -16.0031 0.5486 -0.8235 0.0340
17.9839 -4.0102 0.9871 0.1938 -0.3026 0.9092
